data_4075758
loop_
_publ_author_name
'Ding, Yuqiang'
'Goddard, Richard'
'P\"orschke, Klaus-Richard'

_publ_section_title
;
 Cationic Dinuclear Pd&#x2212;Allyl&#x2212;Halide Complexes with
 N-Heterocyclic Carbenes
;
_journal_issue 3
_journal_name_full Organometallics
_journal_page_first 439
_journal_paper_doi 10.1021/om049317o
_journal_volume 24
_journal_year 2005
_chemical_absolute_configuration ad
_chemical_compound_source diethylether/dichloromethane
_chemical_formula_moiety '2(C28 H50 Cl N4 Pd2 1+), 2(P F6 1-), C4 H10 O, C H2 Cl2'
_chemical_formula_sum 'C61 H112 Cl4 F12 N8 O P2 Pd4'
_chemical_formula_weight 1830.93
_chemical_melting_point 293
_chemical_name_systematic
; 
(\m~2~-chloro)-bis[(\h^3^-allyl)-(1,3-tert-butyl-imidazol-
 2-ylidene)-palladium] hexafluorophosphate 
 demi-diethylether demi-dichloromethane solvate
;
_space_group_IT_number 4
_symmetry_cell_setting monoclinic
_symmetry_Int_Tables_number 4
_symmetry_space_group_name_Hall 'P 2yb'
_symmetry_space_group_name_H-M 'P 1 21 1'
_atom_sites_solution_hydrogens geom
_atom_sites_solution_primary direct
_atom_sites_solution_secondary difmap
_cell_angle_alpha 90.00
_cell_angle_beta 90.7460(3)
_cell_angle_gamma 90.00
_cell_formula_units_Z 2
_cell_length_a 11.7790(1)
_cell_length_b 16.7882(1)
_cell_length_c 19.3921(1)
_cell_measurement_reflns_used 126025
_cell_measurement_temperature 100
_cell_measurement_theta_max 31.00
_cell_measurement_theta_min 2.91
_cell_volume 3834.43(4)
_computing_cell_refinement 'Denzo / Scalepack (Otwinowski 1997)'
_computing_data_collection 'Collect software (Nonius, 1998)'
_computing_data_reduction 'Denzo / Scalepack (Otwinowski 1997)'
_computing_molecular_graphics 'ORTEP (Johnson, 1976)'
_computing_structure_refinement 'SHELXL-97 (Sheldrick, 1997)'
_computing_structure_solution 'SHELXS-97 (Sheldrick, 1990)'
_diffrn_ambient_temperature 100
_diffrn_measured_fraction_theta_full 0.961
_diffrn_measured_fraction_theta_max 0.961
_diffrn_measurement_device_type 'Nonius KappaCCD'
_diffrn_measurement_method 'CCD \w-scan'
_diffrn_radiation_monochromator graphite
_diffrn_radiation_source '0.3 mm focus rotating anode'
_diffrn_radiation_type MoK\a
_diffrn_radiation_wavelength 0.71073
_diffrn_reflns_av_R_equivalents 0.0374
_diffrn_reflns_av_sigmaI/netI 0.0379
_diffrn_reflns_limit_h_max 17
_diffrn_reflns_limit_h_min -17
_diffrn_reflns_limit_k_max 23
_diffrn_reflns_limit_k_min -24
_diffrn_reflns_limit_l_max 28
_diffrn_reflns_limit_l_min -28
_diffrn_reflns_number 87312
_diffrn_reflns_theta_full 31.49
_diffrn_reflns_theta_max 31.49
_diffrn_reflns_theta_min 3.00
_diffrn_standards_decay_% 0.0
_diffrn_standards_number 0
_exptl_absorpt_coefficient_mu 1.176
_exptl_absorpt_correction_T_max 0.93686
_exptl_absorpt_correction_T_min 0.78976
_exptl_absorpt_correction_type empirical
_exptl_absorpt_process_details 'XPREP, Siemens (1995)'
_exptl_crystal_colour 'pale green'
_exptl_crystal_density_diffrn 1.586
_exptl_crystal_density_meas ?
_exptl_crystal_density_method none
_exptl_crystal_description prism
_exptl_crystal_F_000 1864
_exptl_crystal_size_max 0.21
_exptl_crystal_size_mid 0.15
_exptl_crystal_size_min 0.06
_refine_diff_density_max 1.327
_refine_diff_density_min -1.143
_refine_diff_density_rms 0.094
_refine_ls_abs_structure_details 'Flack, H. D. (1983). Acta Cryst. A39, 876-881'
_refine_ls_abs_structure_Flack -0.007(15)
_refine_ls_extinction_method none
_refine_ls_goodness_of_fit_ref 1.039
_refine_ls_hydrogen_treatment constr
_refine_ls_matrix_type full
_refine_ls_number_parameters 865
_refine_ls_number_reflns 23159
_refine_ls_number_restraints 1
_refine_ls_restrained_S_all 1.039
_refine_ls_R_factor_all 0.0360
_refine_ls_R_factor_gt 0.0335
_refine_ls_shift/su_max 0.002
_refine_ls_shift/su_mean 0.000
_refine_ls_structure_factor_coef Fsqd
_refine_ls_weighting_details 'calc w=1/[\s^2^(Fo^2^)+(0.0409P)^2^+4.0849P] where P=(Fo^2^+2Fc^2^)/3'
_refine_ls_weighting_scheme calc
_refine_ls_wR_factor_gt 0.0837
_refine_ls_wR_factor_ref 0.0853
_reflns_number_gt 22074
_reflns_number_total 23159
_reflns_threshold_expression I>2\s(I)
_cod_data_source_file om049317osi20040901_093929.cif
_cod_data_source_block 3a.0.5(C4H10O).0.5(CH2Cl2)
_cod_depositor_comments
;
The following automatic conversions were performed:

'_exptl_crystal_density_meas' value 'none' was changed to '?' - the
value is perceived as not measured.

Automatic conversion script
Id: cif_fix_values 3008 2015-01-20 13:52:24Z robertas 
;
_cod_database_code 4075758

loop_
_symmetry_equiv_pos_as_xyz
'x, y, z'
'-x, y+1/2, -z'

loop_
_atom_site_label
_atom_site_type_symbol
_atom_site_fract_x
_atom_site_fract_y
_atom_site_fract_z
_atom_site_U_iso_or_equiv
_atom_site_adp_type
_atom_site_occupancy
_atom_site_symmetry_multiplicity
_atom_site_calc_flag
_atom_site_refinement_flags
_atom_site_disorder_assembly
_atom_site_disorder_group
C1 C 0.6314(3) 0.6845(3) 0.9645(2) 0.0433(10) Uani 1 1 d . . .
H1A H 0.5834 0.6377 0.9663 0.052 Uiso 1 1 calc R A 1
H1B H 0.6599 0.7017 1.0092 0.052 Uiso 1 1 calc R A 1
C2A C 0.6009(5) 0.7403(4) 0.9213(4) 0.0263(13) Uani 0.50 1 d P B 1
H2A H 0.6048 0.7954 0.9380 0.032 Uiso 0.50 1 calc PR B 1
C2B C 0.5736(6) 0.6793(5) 0.9057(5) 0.0384(18) Uani 0.50 1 d P B 2
H2B H 0.5386 0.6276 0.8957 0.046 Uiso 0.50 1 calc PR B 2
C3 C 0.5864(3) 0.7296(3) 0.8505(2) 0.0341(8) Uani 1 1 d . . .
H3A H 0.5803 0.7776 0.8229 0.041 Uiso 1 1 calc R C 1
H3B H 0.5337 0.6882 0.8362 0.041 Uiso 1 1 calc R C 1
C4 C 0.8295(3) 0.7023(2) 0.78083(16) 0.0241(6) Uani 1 1 d . . .
C5 C 0.9203(4) 0.7500(3) 0.6875(2) 0.0403(9) Uani 1 1 d . . .
H5 H 0.9594 0.7844 0.6587 0.048 Uiso 1 1 calc R B .
C6 C 0.8899(4) 0.6749(3) 0.67310(19) 0.0385(9) Uani 1 1 d . B .
H6 H 0.9036 0.6475 0.6324 0.046 Uiso 1 1 calc R . .
C7 C 0.9102(3) 0.8439(2) 0.7905(2) 0.0331(7) Uani 1 1 d . . .
C8 C 0.9579(5) 0.9040(3) 0.7388(3) 0.0554(13) Uani 1 1 d . B .
H8A H 1.0257 0.8828 0.7188 0.083 Uiso 1 1 calc R . .
H8B H 0.9755 0.9530 0.7622 0.083 Uiso 1 1 calc R . .
H8C H 0.9025 0.9139 0.7031 0.083 Uiso 1 1 calc R . .
C9 C 0.9988(4) 0.8262(3) 0.8445(3) 0.0448(10) Uani 1 1 d . B .
H9A H 1.0650 0.8046 0.8230 0.067 Uiso 1 1 calc R . .
H9B H 0.9694 0.7882 0.8767 0.067 Uiso 1 1 calc R . .
H9C H 1.0187 0.8744 0.8684 0.067 Uiso 1 1 calc R . .
C10 C 0.8045(4) 0.8784(2) 0.8215(3) 0.0397(9) Uani 1 1 d . B .
H10A H 0.7498 0.8892 0.7856 0.060 Uiso 1 1 calc R . .
H10B H 0.8231 0.9270 0.8452 0.060 Uiso 1 1 calc R . .
H10C H 0.7732 0.8410 0.8535 0.060 Uiso 1 1 calc R . .
C11 C 0.7879(4) 0.5616(2) 0.73697(19) 0.0335(8) Uani 1 1 d . . .
C12 C 0.8268(4) 0.5144(3) 0.6746(3) 0.0493(11) Uani 1 1 d . B .
H12A H 0.7986 0.5393 0.6333 0.074 Uiso 1 1 calc R . .
H12B H 0.7980 0.4610 0.6773 0.074 Uiso 1 1 calc R . .
H12C H 0.9082 0.5132 0.6740 0.074 Uiso 1 1 calc R . .
C13 C 0.6603(4) 0.5643(3) 0.7375(3) 0.0435(10) Uani 1 1 d . B .
H13A H 0.6329 0.5894 0.6961 0.065 Uiso 1 1 calc R . .
H13B H 0.6357 0.5941 0.7768 0.065 Uiso 1 1 calc R . .
H13C H 0.6310 0.5110 0.7400 0.065 Uiso 1 1 calc R . .
C14 C 0.8317(7) 0.5225(3) 0.8011(3) 0.072(2) Uani 1 1 d . B .
H14A H 0.9131 0.5207 0.8002 0.109 Uiso 1 1 calc R . .
H14B H 0.8022 0.4693 0.8038 0.109 Uiso 1 1 calc R . .
H14C H 0.8079 0.5524 0.8406 0.109 Uiso 1 1 calc R . .
C15 C 0.8377(4) 0.5566(3) 1.0845(2) 0.0382(9) Uani 1 1 d . . .
H15A H 0.7675 0.5485 1.0587 0.046 Uiso 1 1 calc R D 1
H15B H 0.8796 0.5077 1.0930 0.046 Uiso 1 1 calc R D 1
C16A C 0.8343(5) 0.6079(3) 1.1356(3) 0.0161(10) Uani 0.50 1 d P B 1
H16A H 0.7617 0.6328 1.1470 0.019 Uiso 0.50 1 calc PR B 1
C16B C 0.9133(11) 0.5689(6) 1.1290(6) 0.056(3) Uani 0.50 1 d P B 2
H16B H 0.9737 0.5288 1.1311 0.068 Uiso 0.50 1 calc PR B 2
C17 C 0.9371(3) 0.6405(2) 1.16417(17) 0.0276(7) Uani 1 1 d . . .
H17A H 0.9923 0.6024 1.1817 0.033 Uiso 1 1 calc R E 1
H17B H 0.9290 0.6870 1.1934 0.033 Uiso 1 1 calc R E 1
C18 C 1.0456(2) 0.75872(17) 1.05123(14) 0.0169(5) Uani 1 1 d . . .
C19 C 1.2004(3) 0.8361(2) 1.03720(18) 0.0266(6) Uani 1 1 d . . .
H19 H 1.2749 0.8513 1.0288 0.032 Uiso 1 1 calc R B .
C20 C 1.1129(3) 0.8849(2) 1.04833(19) 0.0270(6) Uani 1 1 d . B .
H20 H 1.1155 0.9402 1.0506 0.032 Uiso 1 1 calc R . .
C21 C 1.2353(2) 0.68888(19) 1.02486(15) 0.0193(5) Uani 1 1 d . . .
C22 C 1.3548(3) 0.7067(2) 1.0519(2) 0.0322(8) Uani 1 1 d . B .
H22A H 1.3831 0.7538 1.0299 0.048 Uiso 1 1 calc R . .
H22B H 1.4038 0.6626 1.0419 0.048 Uiso 1 1 calc R . .
H22C H 1.3528 0.7150 1.1008 0.048 Uiso 1 1 calc R . .
C23 C 1.2385(3) 0.6775(3) 0.94675(18) 0.0351(8) Uani 1 1 d . B .
H23A H 1.2648 0.7255 0.9254 0.053 Uiso 1 1 calc R . .
H23B H 1.1636 0.6652 0.9297 0.053 Uiso 1 1 calc R . .
H23C H 1.2890 0.6345 0.9360 0.053 Uiso 1 1 calc R . .
C24 C 1.1938(3) 0.6143(2) 1.0608(2) 0.0285(7) Uani 1 1 d . B .
H24A H 1.1183 0.6019 1.0449 0.043 Uiso 1 1 calc R . .
H24B H 1.1934 0.6230 1.1097 0.043 Uiso 1 1 calc R . .
H24C H 1.2435 0.5707 1.0505 0.043 Uiso 1 1 calc R . .
C25 C 0.9034(3) 0.87230(19) 1.07430(18) 0.0240(6) Uani 1 1 d . . .
C26 C 0.8934(4) 0.9546(3) 1.0449(3) 0.0465(11) Uani 1 1 d . B .
H26A H 0.9547 0.9869 1.0622 0.070 Uiso 1 1 calc R . .
H26B H 0.8223 0.9776 1.0583 0.070 Uiso 1 1 calc R . .
H26C H 0.8966 0.9520 0.9955 0.070 Uiso 1 1 calc R . .
C27 C 0.8970(4) 0.8757(3) 1.1533(2) 0.0369(8) Uani 1 1 d . B .
H27A H 0.9037 0.8229 1.1718 0.055 Uiso 1 1 calc R . .
H27B H 0.8256 0.8983 1.1664 0.055 Uiso 1 1 calc R . .
H27C H 0.9578 0.9082 1.1711 0.055 Uiso 1 1 calc R . .
C28 C 0.8075(3) 0.8217(2) 1.0469(2) 0.0365(8) Uani 1 1 d . B .
H28A H 0.8139 0.7689 1.0656 0.055 Uiso 1 1 calc R . .
H28B H 0.8111 0.8193 0.9975 0.055 Uiso 1 1 calc R . .
H28C H 0.7363 0.8446 1.0601 0.055 Uiso 1 1 calc R . .
C29 C 0.8737(3) 0.8536(2) 0.4610(2) 0.0334(8) Uani 1 1 d . . .
H29A H 0.9292 0.8923 0.4771 0.040 Uiso 1 1 calc R F 1
H29B H 0.8428 0.8210 0.4976 0.040 Uiso 1 1 calc R F 1
C30A C 0.8966(4) 0.8156(3) 0.3997(3) 0.0156(10) Uani 0.50 1 d P G 1
H30A H 0.8875 0.7578 0.3957 0.019 Uiso 0.50 1 calc PR G 1
C30B C 0.9306(11) 0.8903(9) 0.4092(7) 0.072(4) Uani 0.50 1 d P G 2
H30B H 0.9715 0.9401 0.4181 0.087 Uiso 0.50 1 calc PR G 2
C31 C 0.9143(3) 0.8629(2) 0.3396(2) 0.0328(7) Uani 1 1 d . . .
H31A H 0.9132 0.8350 0.2958 0.039 Uiso 1 1 calc R H 1
H31B H 0.9732 0.9032 0.3430 0.039 Uiso 1 1 calc R H 1
C32 C 0.6829(2) 0.93459(19) 0.29113(15) 0.0195(5) Uani 1 1 d . . .
C33 C 0.5919(3) 0.9415(2) 0.18963(17) 0.0256(6) Uani 1 1 d . . .
H33 H 0.5491 0.9268 0.1511 0.031 Uiso 1 1 calc R G .
C34 C 0.6361(3) 1.0133(2) 0.20140(17) 0.0277(7) Uani 1 1 d . G .
H34 H 0.6304 1.0576 0.1727 0.033 Uiso 1 1 calc R . .
C35 C 0.5797(3) 0.8089(2) 0.25189(17) 0.0249(6) Uani 1 1 d . . .
C36 C 0.5249(4) 0.7830(3) 0.1841(2) 0.0429(10) Uani 1 1 d . G .
H36A H 0.4618 0.8172 0.1735 0.064 Uiso 1 1 calc R . .
H36B H 0.4988 0.7291 0.1881 0.064 Uiso 1 1 calc R . .
H36C H 0.5796 0.7864 0.1480 0.064 Uiso 1 1 calc R . .
C37 C 0.4908(3) 0.8063(2) 0.30963(19) 0.0300(7) Uani 1 1 d . G .
H37A H 0.4300 0.8425 0.2987 0.045 Uiso 1 1 calc R . .
H37B H 0.5258 0.8216 0.3526 0.045 Uiso 1 1 calc R . .
H37C H 0.4612 0.7532 0.3135 0.045 Uiso 1 1 calc R . .
C38 C 0.6772(3) 0.7535(2) 0.2658(2) 0.0328(7) Uani 1 1 d . G .
H38A H 0.7143 0.7683 0.3083 0.049 Uiso 1 1 calc R . .
H38B H 0.7303 0.7569 0.2288 0.049 Uiso 1 1 calc R . .
H38C H 0.6495 0.6999 0.2693 0.049 Uiso 1 1 calc R . .
C39 C 0.7417(3) 1.08278(19) 0.29457(17) 0.0240(6) Uani 1 1 d . . .
C40 C 0.8159(6) 1.1238(4) 0.2408(3) 0.070(2) Uani 1 1 d . G .
H40A H 0.7714 1.1343 0.2000 0.104 Uiso 1 1 calc R . .
H40B H 0.8784 1.0898 0.2295 0.104 Uiso 1 1 calc R . .
H40C H 0.8443 1.1731 0.2592 0.104 Uiso 1 1 calc R . .
C41 C 0.8138(4) 1.0671(3) 0.3582(2) 0.0397(9) Uani 1 1 d . G .
H41A H 0.7685 1.0418 0.3927 0.060 Uiso 1 1 calc R . .
H41B H 0.8428 1.1166 0.3759 0.060 Uiso 1 1 calc R . .
H41C H 0.8761 1.0330 0.3465 0.060 Uiso 1 1 calc R . .
C42 C 0.6426(4) 1.1355(3) 0.3174(3) 0.0492(12) Uani 1 1 d . G .
H42A H 0.5944 1.1470 0.2783 0.074 Uiso 1 1 calc R . .
H42B H 0.6718 1.1843 0.3362 0.074 Uiso 1 1 calc R . .
H42C H 0.5997 1.1081 0.3518 0.074 Uiso 1 1 calc R . .
C43 C 0.6733(4) 0.9094(3) 0.6178(2) 0.0413(10) Uani 1 1 d . . .
H43A H 0.7456 0.9247 0.5985 0.050 Uiso 1 1 calc R I 1
H43B H 0.6383 0.9508 0.6452 0.050 Uiso 1 1 calc R I 1
C44A C 0.6646(6) 0.8368(5) 0.6404(3) 0.0275(13) Uani 0.50 1 d P G 1
H44A H 0.7335 0.8044 0.6369 0.033 Uiso 0.50 1 calc PR G 1
C44B C 0.5965(7) 0.8727(5) 0.6559(4) 0.0348(16) Uani 0.50 1 d P G 2
H44B H 0.5397 0.9083 0.6759 0.042 Uiso 0.50 1 calc PR G 2
C45 C 0.5651(4) 0.7945(2) 0.65426(18) 0.0342(8) Uani 1 1 d . . .
H45A H 0.5130 0.8186 0.6865 0.041 Uiso 1 1 calc R J 1
H45B H 0.5725 0.7372 0.6595 0.041 Uiso 1 1 calc R J 1
C46 C 0.4468(3) 0.75633(18) 0.51388(15) 0.0187(5) Uani 1 1 d . . .
C47 C 0.2859(3) 0.6891(2) 0.49004(18) 0.0263(6) Uani 1 1 d . . .
H47 H 0.2092 0.6771 0.4849 0.032 Uiso 1 1 calc R G .
C48 C 0.3724(3) 0.6408(2) 0.47659(18) 0.0274(7) Uani 1 1 d . G .
H48 H 0.3670 0.5886 0.4610 0.033 Uiso 1 1 calc R . .
C49 C 0.2563(3) 0.83085(19) 0.52545(16) 0.0210(5) Uani 1 1 d . . .
C50 C 0.1498(5) 0.8044(3) 0.5624(4) 0.071(2) Uani 1 1 d . G .
H50A H 0.1703 0.7817 0.6062 0.107 Uiso 1 1 calc R . .
H50B H 0.1105 0.7654 0.5349 0.107 Uiso 1 1 calc R . .
H50C H 0.1012 0.8496 0.5694 0.107 Uiso 1 1 calc R . .
C51 C 0.2311(8) 0.8673(4) 0.4569(3) 0.098(3) Uani 1 1 d . G .
H51A H 0.1958 0.8284 0.4273 0.147 Uiso 1 1 calc R . .
H51B H 0.3005 0.8853 0.4366 0.147 Uiso 1 1 calc R . .
H51C H 0.1808 0.9117 0.4626 0.147 Uiso 1 1 calc R . .
C52 C 0.3105(5) 0.8918(4) 0.5714(4) 0.079(2) Uani 1 1 d . G .
H52A H 0.3269 0.8686 0.6156 0.118 Uiso 1 1 calc R . .
H52B H 0.2597 0.9360 0.5768 0.118 Uiso 1 1 calc R . .
H52C H 0.3798 0.9100 0.5511 0.118 Uiso 1 1 calc R . .
C53 C 0.5850(3) 0.64375(17) 0.47934(17) 0.0227(6) Uani 1 1 d . . .
C54 C 0.5801(4) 0.5904(3) 0.4157(2) 0.0456(11) Uani 1 1 d . G .
H54A H 0.5622 0.6220 0.3758 0.068 Uiso 1 1 calc R . .
H54B H 0.5226 0.5505 0.4215 0.068 Uiso 1 1 calc R . .
H54C H 0.6524 0.5651 0.4097 0.068 Uiso 1 1 calc R . .
C55 C 0.6128(3) 0.5958(3) 0.5426(2) 0.0362(8) Uani 1 1 d . G .
H55A H 0.5545 0.5567 0.5496 0.054 Uiso 1 1 calc R . .
H55B H 0.6173 0.6304 0.5819 0.054 Uiso 1 1 calc R . .
H55C H 0.6843 0.5694 0.5367 0.054 Uiso 1 1 calc R . .
C56 C 0.6759(3) 0.7057(2) 0.4669(2) 0.0359(8) Uani 1 1 d . G .
H56A H 0.6570 0.7357 0.4261 0.054 Uiso 1 1 calc R . .
H56B H 0.7477 0.6798 0.4609 0.054 Uiso 1 1 calc R . .
H56C H 0.6807 0.7411 0.5057 0.054 Uiso 1 1 calc R . .
C57 C 1.3000(4) 0.6013(3) 1.26687(18) 0.0375(9) Uani 1 1 d . . .
H57A H 1.2310 0.5699 1.2691 0.045 Uiso 1 1 calc R . .
H57B H 1.3268 0.6112 1.3136 0.045 Uiso 1 1 calc R . .
C58 C 1.3955(6) 0.5534(4) 1.2245(3) 0.0623(14) Uani 1 1 d . . .
H58A H 1.4114 0.5037 1.2471 0.093 Uiso 1 1 calc R . .
H58B H 1.4636 0.5846 1.2227 0.093 Uiso 1 1 calc R . .
H58C H 1.3682 0.5434 1.1784 0.093 Uiso 1 1 calc R . .
C59 C 1.1995(4) 0.7100(3) 1.2778(3) 0.0501(12) Uani 1 1 d . . .
H59A H 1.1309 0.6793 1.2849 0.060 Uiso 1 1 calc R . .
H59B H 1.2319 0.7242 1.3224 0.060 Uiso 1 1 calc R . .
C60 C 1.1764(2) 0.7782(2) 1.23865(17) 0.0263(7) Uani 1 1 d . . .
H60A H 1.1232 0.8112 1.2626 0.039 Uiso 1 1 calc R . .
H60B H 1.1446 0.7629 1.1948 0.039 Uiso 1 1 calc R . .
H60C H 1.2454 0.8073 1.2317 0.039 Uiso 1 1 calc R . .
C61 C 0.3234(6) 0.9333(3) 0.8028(2) 0.0627(16) Uani 1 1 d . . .
H61A H 0.3990 0.9477 0.8190 0.075 Uiso 1 1 calc R . .
H61B H 0.2716 0.9410 0.8407 0.075 Uiso 1 1 calc R . .
Cl1 Cl 0.91983(6) 0.64541(5) 0.93425(4) 0.02704(16) Uani 1 1 d . . .
Cl2 Cl 0.58997(7) 0.92240(5) 0.45220(4) 0.02373(14) Uani 1 1 d . . .
Cl3 Cl 0.32257(12) 0.83397(9) 0.77943(7) 0.0569(3) Uani 1 1 d . . .
Cl4 Cl 0.2841(2) 0.99604(10) 0.73501(7) 0.0855(6) Uani 1 1 d . . .
F1 F 0.5824(2) 0.39924(16) 1.05838(12) 0.0396(5) Uani 1 1 d . . .
F2 F 0.4753(2) 0.38522(14) 0.96467(12) 0.0384(5) Uani 1 1 d . . .
F3 F 0.4002(2) 0.43867(17) 1.06312(15) 0.0453(6) Uani 1 1 d . . .
F4 F 0.4287(2) 0.51619(15) 0.96860(14) 0.0409(6) Uani 1 1 d . . .
F5 F 0.5390(2) 0.53084(15) 1.06288(14) 0.0436(6) Uani 1 1 d . . .
F6 F 0.6121(2) 0.47778(17) 0.96525(16) 0.0478(7) Uani 1 1 d . . .
F7 F 0.8987(6) 1.0505(3) 0.5141(4) 0.164(4) Uani 1 1 d . . .
F8 F 1.0067(3) 0.97399(17) 0.57826(18) 0.0576(8) Uani 1 1 d . . .
F9 F 1.0689(10) 1.0434(5) 0.4921(4) 0.236(6) Uani 1 1 d . . .
F10 F 1.1167(4) 1.0778(4) 0.5894(5) 0.196(5) Uani 1 1 d . . .
F11 F 0.9993(3) 1.1553(2) 0.5348(3) 0.120(2) Uani 1 1 d . . .
F12 F 0.9251(10) 1.0815(5) 0.6145(5) 0.244(6) Uani 1 1 d . . .
N1 N 0.8827(3) 0.7666(2) 0.75324(16) 0.0296(6) Uani 1 1 d . B .
N2 N 0.8337(2) 0.64544(19) 0.73086(15) 0.0270(6) Uani 1 1 d . B .
N3 N 1.1596(2) 0.75835(15) 1.04044(14) 0.0189(5) Uani 1 1 d . B .
N4 N 1.0169(2) 0.83714(16) 1.05599(13) 0.0188(4) Uani 1 1 d . B .
N5 N 0.6203(2) 0.89311(17) 0.24417(13) 0.0217(5) Uani 1 1 d . G .
N6 N 0.6921(2) 1.00949(17) 0.26413(13) 0.0211(5) Uani 1 1 d . G .
N7 N 0.3315(2) 0.76036(15) 0.51306(13) 0.0192(5) Uani 1 1 d . G .
N8 N 0.4713(2) 0.68197(15) 0.48980(13) 0.0201(5) Uani 1 1 d . G .
O1 O 1.2806(3) 0.6651(3) 1.23724(18) 0.0520(8) Uani 1 1 d . . .
P1 P 0.50566(7) 0.45825(5) 1.01385(5) 0.02417(16) Uani 1 1 d . . .
P2 P 1.00403(8) 1.06529(6) 0.55671(6) 0.0344(2) Uani 1 1 d . . .
Pd1 Pd 0.751204(19) 0.692373(14) 0.876651(12) 0.01994(5) Uani 1 1 d . B .
Pd2 Pd 0.938160(17) 0.661379(13) 1.056976(11) 0.01712(4) Uani 1 1 d . B .
Pd3 Pd 0.754913(19) 0.893118(14) 0.380862(12) 0.01996(5) Uani 1 1 d . G .
Pd4 Pd 0.561168(18) 0.838780(13) 0.552745(11) 0.01765(4) Uani 1 1 d . G .

loop_
_atom_site_aniso_label
_atom_site_aniso_U_11
_atom_site_aniso_U_22
_atom_site_aniso_U_33
_atom_site_aniso_U_23
_atom_site_aniso_U_13
_atom_site_aniso_U_12
C1 0.0238(16) 0.066(3) 0.040(2) 0.002(2) 0.0075(14) 0.0012(18)
C2A 0.017(3) 0.020(3) 0.042(4) -0.006(3) 0.007(2) 0.001(2)
C2B 0.022(3) 0.045(5) 0.049(4) 0.000(4) -0.003(3) -0.001(3)
C3 0.0171(14) 0.039(2) 0.046(2) -0.0070(16) -0.0072(13) 0.0060(13)
C4 0.0212(13) 0.0275(16) 0.0235(14) 0.0006(12) -0.0028(11) 0.0041(12)
C5 0.038(2) 0.049(2) 0.034(2) 0.0096(18) 0.0119(16) 0.0103(18)
C6 0.042(2) 0.050(3) 0.0243(16) 0.0007(15) 0.0082(14) 0.0150(18)
C7 0.0302(16) 0.0275(17) 0.0415(19) 0.0047(15) 0.0015(14) -0.0040(14)
C8 0.067(3) 0.038(3) 0.061(3) 0.014(2) 0.011(3) -0.013(2)
C9 0.035(2) 0.039(2) 0.060(3) 0.002(2) -0.0144(19) -0.0035(17)
C10 0.037(2) 0.0263(19) 0.056(3) -0.0002(17) 0.0006(18) 0.0005(15)
C11 0.045(2) 0.0299(18) 0.0255(16) -0.0089(13) -0.0105(14) 0.0075(15)
C12 0.047(2) 0.051(3) 0.049(3) -0.024(2) -0.0047(19) 0.012(2)
C13 0.049(2) 0.036(2) 0.046(2) -0.0079(18) 0.0097(19) -0.0019(18)
C14 0.131(6) 0.026(2) 0.058(3) 0.000(2) -0.060(4) 0.005(3)
C15 0.042(2) 0.0304(19) 0.042(2) 0.0098(16) -0.0063(16) -0.0187(16)
C16A 0.013(2) 0.012(2) 0.024(3) 0.0028(19) 0.0092(19) -0.0032(18)
C16B 0.074(7) 0.041(5) 0.055(6) 0.016(4) 0.004(5) -0.023(5)
C17 0.0341(17) 0.0251(16) 0.0235(14) -0.0001(12) 0.0012(12) -0.0031(13)
C18 0.0150(11) 0.0183(13) 0.0173(12) -0.0020(10) 0.0005(9) 0.0015(10)
C19 0.0212(13) 0.0182(14) 0.0406(17) -0.0032(13) 0.0092(12) -0.0056(12)
C20 0.0258(15) 0.0170(14) 0.0382(17) 0.0013(12) 0.0070(13) -0.0030(12)
C21 0.0151(11) 0.0201(13) 0.0225(13) -0.0063(11) 0.0009(9) 0.0011(10)
C22 0.0196(14) 0.0294(18) 0.048(2) -0.0077(15) -0.0043(14) 0.0008(12)
C23 0.0383(19) 0.043(2) 0.0242(15) -0.0078(14) 0.0013(13) 0.0132(16)
C24 0.0240(15) 0.0208(15) 0.0409(19) -0.0020(13) 0.0032(13) 0.0048(12)
C25 0.0215(14) 0.0185(14) 0.0321(16) -0.0017(11) 0.0020(11) 0.0019(11)
C26 0.042(2) 0.0255(19) 0.072(3) 0.0110(19) 0.012(2) 0.0110(17)
C27 0.0359(19) 0.042(2) 0.0329(18) -0.0060(16) 0.0089(15) 0.0034(16)
C28 0.0295(17) 0.035(2) 0.045(2) -0.0042(16) -0.0062(15) 0.0088(14)
C29 0.0260(16) 0.036(2) 0.0377(19) 0.0059(15) -0.0103(13) -0.0057(14)
C30A 0.0045(19) 0.011(2) 0.031(3) 0.0056(19) -0.0077(18) -0.0001(16)
C30B 0.055(6) 0.083(9) 0.079(8) 0.000(7) -0.021(6) 0.011(6)
C31 0.0216(15) 0.0340(18) 0.043(2) -0.0018(15) 0.0031(13) -0.0005(13)
C32 0.0189(12) 0.0227(14) 0.0169(12) -0.0022(10) 0.0037(9) -0.0016(11)
C33 0.0256(15) 0.0315(17) 0.0196(13) 0.0005(12) -0.0022(11) -0.0002(12)
C34 0.0343(17) 0.0269(16) 0.0219(14) 0.0032(12) -0.0025(12) 0.0012(13)
C35 0.0268(15) 0.0270(15) 0.0210(14) -0.0036(12) 0.0006(11) -0.0066(12)
C36 0.061(3) 0.038(2) 0.0297(18) -0.0016(16) -0.0081(18) -0.023(2)
C37 0.0236(15) 0.0354(18) 0.0310(17) 0.0012(14) 0.0018(12) -0.0072(13)
C38 0.0381(19) 0.0230(17) 0.0373(19) -0.0055(14) 0.0081(15) -0.0046(14)
C39 0.0276(15) 0.0174(14) 0.0272(15) -0.0014(11) 0.0016(12) 0.0000(11)
C40 0.101(5) 0.071(4) 0.037(2) -0.003(2) 0.006(3) -0.061(4)
C41 0.047(2) 0.0302(19) 0.041(2) -0.0039(16) -0.0127(17) -0.0064(17)
C42 0.043(2) 0.039(2) 0.066(3) -0.024(2) -0.013(2) 0.0102(18)
C43 0.054(2) 0.042(2) 0.0277(17) -0.0037(15) -0.0111(16) -0.0225(19)
C44A 0.026(3) 0.036(3) 0.020(3) -0.006(3) -0.012(2) 0.001(3)
C44B 0.043(4) 0.037(4) 0.024(3) -0.009(3) -0.006(3) -0.006(3)
C45 0.049(2) 0.0327(19) 0.0210(15) 0.0038(13) -0.0026(14) -0.0013(16)
C46 0.0224(13) 0.0176(13) 0.0160(12) 0.0020(10) -0.0004(10) -0.0003(10)
C47 0.0241(14) 0.0218(14) 0.0329(16) -0.0035(13) -0.0002(12) -0.0047(12)
C48 0.0323(16) 0.0178(14) 0.0322(16) -0.0062(12) 0.0015(13) -0.0063(12)
C49 0.0207(12) 0.0191(14) 0.0233(13) 0.0005(11) 0.0002(10) 0.0021(11)
C50 0.044(3) 0.029(2) 0.141(6) 0.011(3) 0.049(3) 0.002(2)
C51 0.172(8) 0.089(5) 0.032(2) 0.020(3) 0.011(3) 0.102(5)
C52 0.047(3) 0.058(3) 0.131(6) -0.063(4) -0.029(3) 0.032(3)
C53 0.0304(15) 0.0123(13) 0.0254(14) -0.0006(10) 0.0007(11) 0.0048(11)
C54 0.050(2) 0.046(2) 0.040(2) -0.0253(19) -0.0121(18) 0.023(2)
C55 0.0331(18) 0.036(2) 0.039(2) 0.0142(16) -0.0042(15) 0.0026(15)
C56 0.0327(18) 0.0216(17) 0.054(2) 0.0015(15) 0.0170(16) 0.0041(13)
C57 0.043(2) 0.054(3) 0.0160(14) 0.0058(15) 0.0026(13) -0.0193(18)
C58 0.076(4) 0.049(3) 0.062(3) 0.016(3) 0.005(3) 0.008(3)
C59 0.032(2) 0.061(3) 0.057(3) -0.021(2) 0.0037(18) -0.008(2)
C60 0.0100(11) 0.048(2) 0.0209(13) -0.0041(13) 0.0009(10) -0.0010(12)
C61 0.108(5) 0.049(3) 0.031(2) 0.000(2) -0.001(3) 0.014(3)
Cl1 0.0218(3) 0.0369(4) 0.0223(3) -0.0040(3) -0.0043(2) 0.0053(3)
Cl2 0.0283(3) 0.0213(3) 0.0217(3) 0.0032(3) 0.0034(3) 0.0024(3)
Cl3 0.0652(8) 0.0512(7) 0.0544(7) 0.0034(6) 0.0070(6) 0.0151(6)
Cl4 0.166(2) 0.0534(8) 0.0373(6) 0.0044(6) 0.0001(9) 0.0174(10)
F1 0.0388(12) 0.0423(13) 0.0374(12) -0.0033(10) -0.0114(9) 0.0122(11)
F2 0.0524(14) 0.0289(11) 0.0335(11) -0.0046(9) -0.0118(10) 0.0031(10)
F3 0.0363(13) 0.0468(15) 0.0533(15) -0.0031(12) 0.0186(11) -0.0015(11)
F4 0.0397(13) 0.0366(13) 0.0462(14) -0.0039(11) -0.0100(10) 0.0155(10)
F5 0.0495(14) 0.0338(13) 0.0473(14) -0.0153(11) -0.0093(11) -0.0015(11)
F6 0.0368(13) 0.0434(15) 0.0639(17) 0.0071(13) 0.0239(12) 0.0093(11)
F7 0.177(5) 0.047(2) 0.264(8) -0.002(3) -0.173(6) 0.005(3)
F8 0.0610(18) 0.0352(14) 0.076(2) 0.0097(13) -0.0142(15) 0.0079(13)
F9 0.383(14) 0.182(8) 0.146(6) 0.084(6) 0.176(8) 0.123(9)
F10 0.080(3) 0.117(4) 0.386(12) 0.131(6) -0.129(5) -0.054(3)
F11 0.070(2) 0.0300(17) 0.257(7) 0.036(3) -0.061(3) -0.0104(17)
F12 0.369(13) 0.127(6) 0.241(9) -0.027(6) 0.230(10) 0.047(7)
N1 0.0266(14) 0.0334(16) 0.0288(14) 0.0061(12) 0.0024(11) 0.0042(12)
N2 0.0236(12) 0.0324(16) 0.0249(13) -0.0017(11) -0.0029(10) 0.0091(11)
N3 0.0163(11) 0.0152(11) 0.0253(12) -0.0046(9) 0.0006(9) -0.0016(9)
N4 0.0187(10) 0.0161(11) 0.0218(11) 0.0006(9) 0.0027(8) 0.0004(9)
N5 0.0185(11) 0.0246(12) 0.0219(11) -0.0036(10) 0.0011(9) -0.0037(10)
N6 0.0226(12) 0.0206(12) 0.0200(12) -0.0021(9) 0.0022(9) 0.0009(10)
N7 0.0196(11) 0.0166(11) 0.0214(11) 0.0013(9) 0.0002(9) -0.0013(9)
N8 0.0246(12) 0.0147(11) 0.0211(11) -0.0005(9) 0.0006(9) 0.0000(9)
O1 0.0500(18) 0.060(2) 0.0464(18) -0.0111(17) 0.0079(14) -0.0006(17)
P1 0.0198(3) 0.0254(4) 0.0272(4) -0.0046(3) -0.0004(3) 0.0047(3)
P2 0.0227(4) 0.0273(5) 0.0531(6) -0.0016(4) -0.0060(4) 0.0054(3)
Pd1 0.01770(10) 0.02026(10) 0.02179(10 -0.00243(8) -0.00189(8) 0.00114(8)
Pd2 0.01468(9) 0.01576(9) 0.02089(10 -0.00030(8) -0.00062(7) -0.00064(7)
Pd3 0.01892(10) 0.02041(11) 0.02052(10) 0.00063(8) -0.00097(8) -0.00156(8)
Pd4 0.02007(9) 0.01537(9) 0.01746(9) -0.00057(7) -0.00116(7) -0.00117(8)

loop_
_atom_type_symbol
_atom_type_description
_atom_type_scat_dispersion_real
_atom_type_scat_dispersion_imag
_atom_type_scat_source
C C 0.0033 0.0016 'International Tables Vol C Tables 4.2.6.8 and 6.1.1.4'
H H 0.0000 0.0000 'International Tables Vol C Tables 4.2.6.8 and 6.1.1.4'
Cl Cl 0.1484 0.1585 'International Tables Vol C Tables 4.2.6.8 and 6.1.1.4'
F F 0.0171 0.0103 'International Tables Vol C Tables 4.2.6.8 and 6.1.1.4'
N N 0.0061 0.0033 'International Tables Vol C Tables 4.2.6.8 and 6.1.1.4'
O O 0.0106 0.0060 'International Tables Vol C Tables 4.2.6.8 and 6.1.1.4'
P P 0.1023 0.0942 'International Tables Vol C Tables 4.2.6.8 and 6.1.1.4'
Pd Pd -0.9988 1.0072 'International Tables Vol C Tables 4.2.6.8 and 6.1.1.4'

loop_
_geom_angle_atom_site_label_1
_geom_angle_atom_site_label_2
_geom_angle_atom_site_label_3
_geom_angle
_geom_angle_publ_flag
C2A C1 C2B 50.2(5) y
C2A C1 Pd1 68.8(3) y
C2B C1 Pd1 70.7(4) y
C1 C2A C3 124.7(6) y
C1 C2A Pd1 76.5(3) y
C3 C2A Pd1 69.1(3) y
C1 C2B C3 124.8(7) y
C1 C2B Pd1 74.5(4) y
C3 C2B Pd1 67.8(3) y
C2B C3 C2A 47.5(5) y
C2B C3 Pd1 74.8(3) y
C2A C3 Pd1 72.5(3) y
N2 C4 N1 104.8(3) y
N2 C4 Pd1 126.7(3) y
N1 C4 Pd1 128.5(3) y
C6 C5 N1 107.1(4) y
C5 C6 N2 107.1(3) y
C9 C7 C10 111.7(4) y
C9 C7 N1 107.8(3) y
C10 C7 N1 110.2(3) y
C9 C7 C8 109.3(4) y
C10 C7 C8 108.6(4) y
N1 C7 C8 109.2(4) y
C14 C11 C13 110.0(5) y
C14 C11 N2 110.8(3) y
C13 C11 N2 109.3(3) y
C14 C11 C12 109.2(4) y
C13 C11 C12 109.4(3) y
N2 C11 C12 108.1(4) y
C16B C15 C16A 53.0(7) y
C16B C15 Pd2 69.7(5) y
C16A C15 Pd2 71.3(3) y
C15 C16A C17 120.5(5) y
C15 C16A Pd2 73.6(3) y
C17 C16A Pd2 68.4(2) y
C15 C16B C17 127.7(10) y
C15 C16B Pd2 76.6(5) y
C17 C16B Pd2 70.4(4) y
C16B C17 C16A 47.6(6) y
C16B C17 Pd2 70.6(4) y
C16A C17 Pd2 72.5(3) y
N3 C18 N4 105.1(2) y
N3 C18 Pd2 127.5(2) y
N4 C18 Pd2 127.3(2) y
C20 C19 N3 107.5(3) y
C19 C20 N4 107.0(3) y
N3 C21 C24 110.7(2) y
N3 C21 C22 109.1(2) y
C24 C21 C22 107.8(3) y
N3 C21 C23 108.6(3) y
C24 C21 C23 111.3(3) y
C22 C21 C23 109.3(3) y
C26 C25 C28 109.3(3) y
C26 C25 N4 109.7(3) y
C28 C25 N4 111.1(3) y
C26 C25 C27 109.9(3) y
C28 C25 C27 109.1(3) y
N4 C25 C27 107.7(3) y
C30B C29 C30A 57.9(7) y
C30B C29 Pd3 69.7(5) y
C30A C29 Pd3 69.9(2) y
C29 C30A C31 118.6(4) y
C29 C30A Pd3 72.9(3) y
C31 C30A Pd3 69.2(2) y
C29 C30B C31 119.2(11) y
C29 C30B Pd3 73.5(6) y
C31 C30B Pd3 69.4(5) y
C30A C31 C30B 55.3(7) y
C30A C31 Pd3 71.6(3) y
C30B C31 Pd3 71.1(5) y
N5 C32 N6 105.1(3) y
N5 C32 Pd3 127.7(2) y
N6 C32 Pd3 127.2(2) y
C34 C33 N5 108.2(3) y
C33 C34 N6 106.9(3) y
C38 C35 N5 111.0(3) y
C38 C35 C36 107.1(3) y
N5 C35 C36 108.4(3) y
C38 C35 C37 112.2(3) y
N5 C35 C37 108.6(3) y
C36 C35 C37 109.5(3) y
N6 C39 C41 113.3(3) y
N6 C39 C40 109.1(3) y
C41 C39 C40 108.3(4) y
N6 C39 C42 107.3(3) y
C41 C39 C42 106.6(3) y
C40 C39 C42 112.3(4) y
C44A C43 C44B 47.1(5) y
C44A C43 Pd4 68.5(3) y
C44B C43 Pd4 69.9(3) y
C43 C44A C45 127.6(6) y
C43 C44A Pd4 75.9(3) y
C45 C44A Pd4 71.4(3) y
C43 C44B C45 128.3(7) y
C43 C44B Pd4 74.1(4) y
C45 C44B Pd4 70.6(3) y
C44B C45 C44A 44.6(5) y
C44B C45 Pd4 71.6(4) y
C44A C45 Pd4 69.5(3) y
N7 C46 N8 104.9(3) y
N7 C46 Pd4 128.1(2) y
N8 C46 Pd4 126.7(2) y
C48 C47 N7 107.2(3) y
C47 C48 N8 107.9(3) y
C51 C49 C52 109.2(5) y
C51 C49 N7 107.0(3) y
C52 C49 N7 112.8(3) y
C51 C49 C50 112.6(5) y
C52 C49 C50 105.6(5) y
N7 C49 C50 109.8(3) y
C55 C53 N8 107.7(3) y
C55 C53 C56 110.6(3) y
N8 C53 C56 111.2(3) y
C55 C53 C54 110.6(3) y
N8 C53 C54 109.6(3) y
C56 C53 C54 107.1(3) y
O1 C57 C58 108.7(3) y
C60 C59 O1 104.8(4) y
Cl3 C61 Cl4 112.6(3) y
Pd1 Cl1 Pd2 119.19(3) y
Pd4 Cl2 Pd3 117.21(3) y
C4 N1 C5 110.9(3) y
C4 N1 C7 126.0(3) y
C5 N1 C7 122.8(3) y
C4 N2 C6 110.1(3) y
C4 N2 C11 125.5(3) y
C6 N2 C11 124.4(3) y
C18 N3 C19 110.1(3) y
C18 N3 C21 128.6(2) y
C19 N3 C21 120.9(2) y
C18 N4 C20 110.2(3) y
C18 N4 C25 128.0(3) y
C20 N4 C25 121.5(3) y
C32 N5 C33 109.8(3) y
C32 N5 C35 126.0(3) y
C33 N5 C35 124.1(3) y
C32 N6 C34 110.0(3) y
C32 N6 C39 130.1(3) y
C34 N6 C39 119.6(3) y
C46 N7 C47 110.1(3) y
C46 N7 C49 129.0(3) y
C47 N7 C49 120.5(3) y
C46 N8 C48 109.9(3) y
C46 N8 C53 129.1(3) y
C48 N8 C53 121.0(3) y
C57 O1 C59 108.5(4) y
F4 P1 F1 179.17(14) y
F4 P1 F2 91.05(13) y
F1 P1 F2 88.12(13) y
F4 P1 F5 89.76(14) y
F1 P1 F5 91.06(14) y
F2 P1 F5 178.71(15) y
F4 P1 F3 90.78(15) y
F1 P1 F3 89.33(15) y
F2 P1 F3 91.66(15) y
F5 P1 F3 89.32(15) y
F4 P1 F6 89.71(15) y
F1 P1 F6 90.18(15) y
F2 P1 F6 88.68(16) y
F5 P1 F6 90.33(16) y
F3 P1 F6 179.40(17) y
F10 P2 F12 102.5(7) y
F10 P2 F7 171.7(6) y
F12 P2 F7 85.7(6) y
F10 P2 F9 86.0(6) y
F12 P2 F9 171.3(8) y
F7 P2 F9 85.8(6) y
F10 P2 F11 90.4(2) y
F12 P2 F11 90.4(4) y
F7 P2 F11 89.1(2) y
F9 P2 F11 91.5(4) y
F10 P2 F8 90.5(2) y
F12 P2 F8 89.4(3) y
F7 P2 F8 89.9(2) y
F9 P2 F8 88.6(3) y
F11 P2 F8 179.0(2) y
C4 Pd1 C3 100.31(15) y
C4 Pd1 C2A 135.0(2) y
C3 Pd1 C2A 38.4(2) y
C4 Pd1 C2B 132.2(2) y
C3 Pd1 C2B 37.4(3) y
C2A Pd1 C2B 29.8(3) y
C4 Pd1 C1 166.88(14) y
C3 Pd1 C1 66.98(17) y
C2A Pd1 C1 34.7(2) y
C2B Pd1 C1 34.8(2) y
C4 Pd1 Cl1 93.89(8) y
C3 Pd1 Cl1 165.80(12) y
C2A Pd1 Cl1 128.3(2) y
C2B Pd1 Cl1 129.5(2) y
C1 Pd1 Cl1 98.83(11) y
C18 Pd2 C17 101.30(12) y
C18 Pd2 C16B 134.9(3) y
C17 Pd2 C16B 39.0(3) y
C18 Pd2 C16A 135.82(17) y
C17 Pd2 C16A 39.18(18) y
C16B Pd2 C16A 31.1(4) y
C18 Pd2 C15 168.40(13) y
C17 Pd2 C15 67.43(15) y
C16B Pd2 C15 33.7(3) y
C16A Pd2 C15 35.17(19) y
C18 Pd2 Cl1 94.70(8) y
C17 Pd2 Cl1 163.08(10) y
C16B Pd2 Cl1 124.2(3) y
C16A Pd2 Cl1 127.45(16) y
C15 Pd2 Cl1 96.29(11) y
C32 Pd3 C31 96.91(14) y
C32 Pd3 C30B 128.0(4) y
C31 Pd3 C30B 39.5(4) y
C32 Pd3 C30A 131.62(19) y
C31 Pd3 C30A 39.19(19) y
C30B Pd3 C30A 36.2(4) y
C32 Pd3 C29 164.52(14) y
C31 Pd3 C29 68.39(16) y
C30B Pd3 C29 36.8(4) y
C30A Pd3 C29 37.2(2) y
C32 Pd3 Cl2 95.09(8) y
C31 Pd3 Cl2 167.84(11) y
C30B Pd3 Cl2 129.2(4) y
C30A Pd3 Cl2 130.31(16) y
C29 Pd3 Cl2 99.48(11) y
C46 Pd4 C44A 131.3(2) y
C46 Pd4 C45 96.34(14) y
C44A Pd4 C45 39.1(2) y
C46 Pd4 C44B 130.1(2) y
C44A Pd4 C44B 29.0(3) y
C45 Pd4 C44B 37.7(2) y
C46 Pd4 C43 165.42(13) y
C44A Pd4 C43 35.6(2) y
C45 Pd4 C43 69.09(16) y
C44B Pd4 C43 36.1(3) y
C46 Pd4 Cl2 101.04(8) y
C44A Pd4 Cl2 125.4(2) y
C45 Pd4 Cl2 162.42(11) y
C44B Pd4 Cl2 125.1(2) y
C43 Pd4 Cl2 93.48(11) y

loop_
_geom_bond_atom_site_label_1
_geom_bond_atom_site_label_2
_geom_bond_distance
_geom_bond_publ_flag
C1 C2A 1.304(9) y
C1 C2B 1.322(9) y
C1 Pd1 2.230(4) y
C2A C3 1.393(9) y
C2A Pd1 2.138(6) y
C2B C3 1.374(10) y
C2B Pd1 2.184(8) y
C3 Pd1 2.095(3) y
C4 N2 1.361(4) y
C4 N1 1.362(5) y
C4 Pd1 2.092(3) y
C5 C6 1.338(7) y
C5 N1 1.384(5) y
C6 N2 1.399(5) y
C7 C9 1.499(6) y
C7 C10 1.506(6) y
C7 N1 1.518(5) y
C7 C8 1.534(6) y
C11 C14 1.493(6) y
C11 C13 1.504(6) y
C11 N2 1.512(5) y
C11 C12 1.520(6) y
C15 C16B 1.249(12) y
C15 C16A 1.315(7) y
C15 Pd2 2.190(4) y
C16A C17 1.433(6) y
C16A Pd2 2.163(5) y
C16B C17 1.408(12) y
C16B Pd2 2.111(9) y
C17 Pd2 2.108(3) y
C18 N3 1.361(4) y
C18 N4 1.363(4) y
C18 Pd2 2.071(3) y
C19 C20 1.336(5) y
C19 N3 1.394(4) y
C20 N4 1.397(4) y
C21 N3 1.501(4) y
C21 C24 1.517(5) y
C21 C22 1.526(4) y
C21 C23 1.528(5) y
C25 C26 1.499(5) y
C25 C28 1.506(5) y
C25 N4 1.507(4) y
C25 C27 1.536(5) y
C29 C30B 1.363(16) y
C29 C30A 1.379(8) y
C29 Pd3 2.182(3) y
C30A C31 1.428(7) y
C30A Pd3 2.144(5) y
C30B C31 1.435(14) y
C30B Pd3 2.135(12) y
C31 Pd3 2.113(4) y
C32 N5 1.357(4) y
C32 N6 1.367(4) y
C32 Pd3 2.048(3) y
C33 C34 1.332(5) y
C33 N5 1.372(4) y
C34 N6 1.378(4) y
C35 C38 1.499(5) y
C35 N5 1.500(4) y
C35 C36 1.520(5) y
C35 C37 1.544(5) y
C39 N6 1.481(4) y
C39 C41 1.513(5) y
C39 C40 1.533(6) y
C39 C42 1.534(6) y
C43 C44A 1.300(9) y
C43 C44B 1.327(10) y
C43 Pd4 2.168(4) y
C44A C45 1.400(8) y
C44A Pd4 2.079(5) y
C44B C45 1.365(9) y
C44B Pd4 2.117(7) y
C45 Pd4 2.105(4) y
C46 N7 1.359(4) y
C46 N8 1.365(4) y
C46 Pd4 2.067(3) y
C47 C48 1.330(5) y
C47 N7 1.383(4) y
C48 N8 1.375(4) y
C49 C51 1.490(5) y
C49 C52 1.494(6) y
C49 N7 1.499(4) y
C49 C50 1.519(6) y
C53 C55 1.500(5) y
C53 N8 1.501(4) y
C53 C56 1.515(5) y
C53 C54 1.526(5) y
C57 O1 1.236(6) y
C57 C58 1.616(7) y
C59 C60 1.398(7) y
C59 O1 1.456(6) y
C61 Cl3 1.728(6) y
C61 Cl4 1.743(5) y
Cl1 Pd1 2.3992(8) y
Cl1 Pd2 2.4020(8) y
Cl2 Pd4 2.4300(8) y
Cl2 Pd3 2.4496(8) y
F1 P1 1.589(2) y
F2 P1 1.591(2) y
F3 P1 1.611(3) y
F4 P1 1.587(2) y
F5 P1 1.592(2) y
F6 P1 1.612(3) y
F7 P2 1.503(4) y
F8 P2 1.589(3) y
F9 P2 1.521(6) y
F10 P2 1.478(4) y
F11 P2 1.571(4) y
F12 P2 1.490(6) y
